data_4035982
loop_
_publ_author_name
'Cao, Jun'
'Yang, Fan'
'Sun, Jing'
'Huang, Ying'
'Yan, Chao-Guo'

_publ_section_title
;
 Construction of Unique Eight- or Nine-Membered Polyheterocyclic Systems
 via Multicomponent Reaction of l-Proline, Alkyl Propiolate, and Isatin.
;
_journal_issue 2
_journal_name_full 'The Journal of organic chemistry'
_journal_page_first 622
_journal_page_last 635
_journal_paper_doi 10.1021/acs.joc.8b02457
_journal_volume 84
_journal_year 2019
_chemical_formula_moiety 'C25 H30 N2 O5'
_chemical_formula_sum 'C25 H30 N2 O5'
_chemical_formula_weight 438.51
_space_group_crystal_system monoclinic
_space_group_IT_number 14
_space_group_name_Hall '-P 2ybc'
_space_group_name_H-M_alt 'P 1 21/c 1'
_atom_sites_solution_hydrogens geom
_audit_creation_method SHELXL-2014/7
_cell_angle_alpha 90
_cell_angle_beta 104.502(8)
_cell_angle_gamma 90
_cell_formula_units_Z 4
_cell_length_a 11.852(3)
_cell_length_b 9.520(2)
_cell_length_c 21.501(6)
_cell_measurement_reflns_used 5720
_cell_measurement_temperature 296(2)
_cell_measurement_theta_max 22.26
_cell_measurement_theta_min 2.29
_cell_volume 2348.7(10)
_computing_cell_refinement 'Bruker SAINT'
_computing_data_collection 'Bruker APEX2'
_computing_data_reduction 'Bruker SAINT'
_computing_molecular_graphics 'Bruker SHELXTL'
_computing_publication_material 'Bruker SHELXTL'
_computing_structure_refinement 'SHELXL-2014/7 (Sheldrick, 2014)'
_computing_structure_solution 'SHELXS-97 (Sheldrick 2008)'
_diffrn_ambient_temperature 296(2)
_diffrn_measured_fraction_theta_full 0.998
_diffrn_measured_fraction_theta_max 0.993
_diffrn_measurement_device_type 'CCD area detector'
_diffrn_measurement_method 'phi and omega scans'
_diffrn_radiation_source 'fine-focus sealed tube'
_diffrn_radiation_type MoK\a
_diffrn_radiation_wavelength 0.71073
_diffrn_reflns_av_R_equivalents 0.0584
_diffrn_reflns_av_unetI/netI 0.0658
_diffrn_reflns_Laue_measured_fraction_full 0.998
_diffrn_reflns_Laue_measured_fraction_max 0.993
_diffrn_reflns_limit_h_max 15
_diffrn_reflns_limit_h_min -15
_diffrn_reflns_limit_k_max 12
_diffrn_reflns_limit_k_min -12
_diffrn_reflns_limit_l_max 25
_diffrn_reflns_limit_l_min -27
_diffrn_reflns_number 24852
_diffrn_reflns_point_group_measured_fraction_full 0.998
_diffrn_reflns_point_group_measured_fraction_max 0.993
_diffrn_reflns_theta_full 25.242
_diffrn_reflns_theta_max 27.503
_diffrn_reflns_theta_min 2.289
_exptl_absorpt_coefficient_mu 0.087
_exptl_absorpt_correction_T_max 0.984
_exptl_absorpt_correction_T_min 0.978
_exptl_absorpt_correction_type multi-scan
_exptl_absorpt_process_details sadabs
_exptl_crystal_colour red
_exptl_crystal_density_diffrn 1.240
_exptl_crystal_description block
_exptl_crystal_F_000 936
_exptl_crystal_size_max 0.260
_exptl_crystal_size_mid 0.220
_exptl_crystal_size_min 0.180
_refine_diff_density_max 0.271
_refine_diff_density_min -0.161
_refine_diff_density_rms 0.035
_refine_ls_extinction_coef 0.009(2)
_refine_ls_extinction_expression Fc^*^=kFc[1+0.001xFc^2^\l^3^/sin(2\q)]^-1/4^
_refine_ls_extinction_method 'SHELXL-2014/7 (Sheldrick 2014'
_refine_ls_goodness_of_fit_ref 1.017
_refine_ls_hydrogen_treatment constr
_refine_ls_matrix_type full
_refine_ls_number_parameters 294
_refine_ls_number_reflns 5363
_refine_ls_number_restraints 46
_refine_ls_restrained_S_all 1.029
_refine_ls_R_factor_all 0.1504
_refine_ls_R_factor_gt 0.0639
_refine_ls_shift/su_max 0.000
_refine_ls_shift/su_mean 0.000
_refine_ls_structure_factor_coef Fsqd
_refine_ls_weighting_details 'w=1/[\s^2^(Fo^2^)+(0.0800P)^2^+0.6215P] where P=(Fo^2^+2Fc^2^)/3'
_refine_ls_weighting_scheme calc
_refine_ls_wR_factor_gt 0.1535
_refine_ls_wR_factor_ref 0.1876
_reflns_Friedel_coverage 0.000
_reflns_number_gt 2674
_reflns_number_total 5363
_reflns_threshold_expression 'I > 2\s(I)'
_cod_data_source_file jo8b02457_si_002.cif
_cod_data_source_block 1d
_cod_original_sg_symbol_H-M 'P 21/c'
_cod_database_code 4035982
_shelx_shelxl_version_number 2014/7
_shelx_space_group_comment
; 
The symmetry employed for this shelxl refinement is uniquely defined 
by the following loop, which should always be used as a source of 
symmetry information in preference to the above space-group names. 
They are only intended as comments. 
;
_shelx_estimated_absorpt_t_min 0.978
_shelx_estimated_absorpt_t_max 0.985

loop_
_space_group_symop_operation_xyz
'x, y, z'
'-x, y+1/2, -z+1/2'
'-x, -y, -z'
'x, -y-1/2, z-1/2'

loop_
_atom_site_label
_atom_site_type_symbol
_atom_site_fract_x
_atom_site_fract_y
_atom_site_fract_z
_atom_site_U_iso_or_equiv
_atom_site_adp_type
_atom_site_occupancy
_atom_site_site_symmetry_order
_atom_site_calc_flag
_atom_site_refinement_flags_posn
_atom_site_refinement_flags_adp
C1 C 0.9491(4) 0.2067(5) 0.3455(2) 0.1392(16) Uani 1 1 d . U
H1A H 0.9226 0.2862 0.3654 0.209 Uiso 1 1 calc R U
H1B H 1.0262 0.1815 0.3693 0.209 Uiso 1 1 calc R U
H1C H 0.8973 0.1290 0.3450 0.209 Uiso 1 1 calc R U
C2 C 0.9506(3) 0.2413(5) 0.2817(2) 0.1252(13) Uani 1 1 d . U
H2A H 0.9853 0.1639 0.2638 0.150 Uiso 1 1 calc R U
H2B H 1.0003 0.3227 0.2828 0.150 Uiso 1 1 calc R U
C3 C 0.8312(3) 0.2731(4) 0.23696(17) 0.0988(10) Uani 1 1 d . U
H3A H 0.8357 0.2623 0.1928 0.119 Uiso 1 1 calc R U
H3B H 0.7752 0.2054 0.2447 0.119 Uiso 1 1 calc R U
C4 C 0.7887(3) 0.4194(3) 0.24599(14) 0.0774(8) Uani 1 1 d . U
H4A H 0.7847 0.4306 0.2902 0.093 Uiso 1 1 calc R U
H4B H 0.8443 0.4873 0.2378 0.093 Uiso 1 1 calc R U
C5 C 0.6577(2) 0.5261(3) 0.14790(11) 0.0574(7) Uani 1 1 d . .
C6 C 0.5290(2) 0.5413(2) 0.12175(10) 0.0503(6) Uani 1 1 d . .
C7 C 0.4755(2) 0.4654(2) 0.16656(11) 0.0513(6) Uani 1 1 d . .
C8 C 0.3623(2) 0.4407(2) 0.16942(12) 0.0616(7) Uani 1 1 d . .
H8 H 0.3007 0.4738 0.1369 0.074 Uiso 1 1 calc R U
C9 C 0.3395(3) 0.3657(3) 0.22119(14) 0.0699(8) Uani 1 1 d . .
C10 C 0.2160(3) 0.3379(4) 0.22451(17) 0.1003(11) Uani 1 1 d . .
H10A H 0.1994 0.2395 0.2184 0.150 Uiso 1 1 calc R U
H10B H 0.1633 0.3904 0.1915 0.150 Uiso 1 1 calc R U
H10C H 0.2066 0.3663 0.2658 0.150 Uiso 1 1 calc R U
C11 C 0.4333(3) 0.3175(3) 0.26850(14) 0.0788(9) Uani 1 1 d . .
H11 H 0.4187 0.2685 0.3031 0.095 Uiso 1 1 calc R U
C12 C 0.5470(3) 0.3390(3) 0.26662(13) 0.0739(8) Uani 1 1 d . .
H12 H 0.6083 0.3048 0.2990 0.089 Uiso 1 1 calc R U
C13 C 0.5675(2) 0.4125(2) 0.21544(11) 0.0584(7) Uani 1 1 d . .
C14 C 0.5410(2) 0.6939(2) 0.03093(10) 0.0512(6) Uani 1 1 d . .
H14 H 0.6216 0.6831 0.0430 0.061 Uiso 1 1 calc R U
C15 C 0.4771(2) 0.6215(2) 0.06960(10) 0.0472(6) Uani 1 1 d . .
C16 C 0.3480(2) 0.6417(2) 0.05635(11) 0.0511(6) Uani 1 1 d . .
C17 C 0.1633(2) 0.5557(3) -0.00164(16) 0.0826(9) Uani 1 1 d . .
H17A H 0.1315 0.5000 0.0271 0.124 Uiso 1 1 calc R U
H17B H 0.1341 0.5221 -0.0448 0.124 Uiso 1 1 calc R U
H17C H 0.1408 0.6520 0.0008 0.124 Uiso 1 1 calc R U
C18 C 0.5054(2) 0.9297(3) -0.10754(12) 0.0671(7) Uani 1 1 d . .
H18A H 0.5081 0.8912 -0.1489 0.080 Uiso 1 1 calc R U
H18B H 0.5374 1.0240 -0.1038 0.080 Uiso 1 1 calc R U
C19 C 0.3831(3) 0.9306(3) -0.10014(14) 0.0811(9) Uani 1 1 d . .
H19A H 0.3283 0.9136 -0.1412 0.097 Uiso 1 1 calc R U
H19B H 0.3652 1.0208 -0.0839 0.097 Uiso 1 1 calc R U
C20 C 0.3752(2) 0.8155(3) -0.05326(12) 0.0626(7) Uani 1 1 d . .
H20A H 0.3351 0.8488 -0.0219 0.075 Uiso 1 1 calc R U
H20B H 0.3332 0.7354 -0.0756 0.075 Uiso 1 1 calc R U
C21 C 0.4984(2) 0.7759(2) -0.02102(11) 0.0496(6) Uani 1 1 d . .
C22 C 0.6863(2) 0.8224(2) -0.04545(12) 0.0586(7) Uani 1 1 d . .
H22 H 0.7212 0.7567 -0.0146 0.070 Uiso 1 1 calc R U
C23 C 0.7558(3) 0.8893(3) -0.07563(14) 0.0699(7) Uani 1 1 d . .
H23 H 0.7245 0.9577 -0.1059 0.084 Uiso 1 1 calc R U
C24 C 0.8784(3) 0.8581(3) -0.06241(15) 0.0755(8) Uani 1 1 d . U
C25 C 1.0570(3) 0.9213(4) -0.0863(2) 0.1195(14) Uani 1 1 d . U
H25A H 1.0921 0.9077 -0.0413 0.179 Uiso 1 1 calc R U
H25B H 1.0898 1.0031 -0.1011 0.179 Uiso 1 1 calc R U
H25C H 1.0717 0.8405 -0.1098 0.179 Uiso 1 1 calc R U
N1 N 0.67380(19) 0.4487(2) 0.20335(9) 0.0620(6) Uani 1 1 d . .
N2 N 0.56977(18) 0.84044(19) -0.05513(9) 0.0540(5) Uani 1 1 d . .
O1 O 0.73823(17) 0.5730(2) 0.12785(9) 0.0768(6) Uani 1 1 d . .
O2 O 0.30326(16) 0.73522(18) 0.07942(9) 0.0688(5) Uani 1 1 d . .
O3 O 0.28971(14) 0.54509(16) 0.01649(8) 0.0611(5) Uani 1 1 d . .
O4 O 0.9289(2) 0.7706(3) -0.02713(14) 0.1261(10) Uani 1 1 d . U
O5 O 0.93324(19) 0.9399(2) -0.09615(12) 0.1010(7) Uani 1 1 d . U

loop_
_atom_site_aniso_label
_atom_site_aniso_U_11
_atom_site_aniso_U_22
_atom_site_aniso_U_33
_atom_site_aniso_U_23
_atom_site_aniso_U_13
_atom_site_aniso_U_12
C1 0.136(4) 0.146(4) 0.115(3) 0.026(3) -0.008(3) 0.003(3)
C2 0.093(3) 0.140(3) 0.139(3) 0.038(3) 0.023(2) 0.034(2)
C3 0.094(2) 0.098(2) 0.094(2) -0.0011(18) 0.0035(18) 0.0315(19)
C4 0.079(2) 0.0796(18) 0.0633(17) 0.0007(14) -0.0024(15) 0.0100(15)
C5 0.0651(18) 0.0587(15) 0.0456(14) -0.0039(12) 0.0087(13) 0.0082(13)
C6 0.0627(16) 0.0456(12) 0.0409(13) -0.0029(10) 0.0096(11) 0.0036(11)
C7 0.0682(17) 0.0393(12) 0.0450(13) -0.0009(10) 0.0112(12) 0.0024(11)
C8 0.0754(19) 0.0477(13) 0.0607(16) 0.0057(12) 0.0151(14) -0.0018(12)
C9 0.094(2) 0.0521(15) 0.0698(18) 0.0021(14) 0.0323(17) -0.0066(14)
C10 0.112(3) 0.091(2) 0.109(3) 0.020(2) 0.047(2) -0.019(2)
C11 0.118(3) 0.0576(16) 0.0639(18) 0.0139(14) 0.0291(19) -0.0042(17)
C12 0.106(3) 0.0600(16) 0.0529(16) 0.0117(13) 0.0146(16) 0.0053(16)
C13 0.0809(19) 0.0460(13) 0.0458(14) 0.0005(11) 0.0111(13) 0.0063(13)
C14 0.0569(15) 0.0495(13) 0.0451(13) 0.0014(11) 0.0087(11) 0.0027(11)
C15 0.0578(15) 0.0401(12) 0.0420(12) -0.0050(10) 0.0094(11) 0.0029(10)
C16 0.0647(17) 0.0413(12) 0.0467(13) 0.0035(11) 0.0125(12) 0.0032(12)
C17 0.0545(18) 0.0782(19) 0.106(2) 0.0004(17) 0.0025(16) -0.0041(14)
C18 0.078(2) 0.0639(16) 0.0540(15) 0.0140(13) 0.0073(14) 0.0026(14)
C19 0.079(2) 0.0786(19) 0.0730(19) 0.0222(15) -0.0045(16) -0.0026(16)
C20 0.0656(17) 0.0595(15) 0.0582(15) 0.0081(12) 0.0073(13) 0.0003(13)
C21 0.0603(16) 0.0409(12) 0.0457(13) -0.0035(10) 0.0098(12) 0.0007(11)
C22 0.0700(19) 0.0500(13) 0.0564(15) 0.0062(12) 0.0171(14) 0.0069(12)
C23 0.076(2) 0.0641(16) 0.0720(18) 0.0175(14) 0.0232(15) 0.0047(14)
C24 0.080(2) 0.0656(17) 0.087(2) 0.0129(16) 0.0320(17) 0.0073(16)
C25 0.075(2) 0.125(3) 0.172(4) 0.027(3) 0.056(2) 0.008(2)
N1 0.0700(15) 0.0638(13) 0.0465(12) 0.0050(10) 0.0036(11) 0.0131(11)
N2 0.0620(14) 0.0506(11) 0.0479(11) 0.0077(9) 0.0112(10) 0.0038(10)
O1 0.0613(12) 0.1035(15) 0.0637(12) 0.0114(10) 0.0120(10) 0.0056(10)
O2 0.0736(13) 0.0578(10) 0.0766(12) -0.0083(9) 0.0217(10) 0.0106(9)
O3 0.0573(11) 0.0522(9) 0.0673(11) -0.0064(8) 0.0038(9) 0.0002(8)
O4 0.0900(17) 0.135(2) 0.162(2) 0.0775(19) 0.0473(17) 0.0329(15)
O5 0.0809(15) 0.0984(15) 0.1343(19) 0.0406(14) 0.0469(14) 0.0068(12)

loop_
_atom_type_symbol
_atom_type_description
_atom_type_scat_dispersion_real
_atom_type_scat_dispersion_imag
_atom_type_scat_source
C C 0.0033 0.0016 'International Tables Vol C Tables 4.2.6.8 and 6.1.1.4'
H H 0.0000 0.0000 'International Tables Vol C Tables 4.2.6.8 and 6.1.1.4'
N N 0.0061 0.0033 'International Tables Vol C Tables 4.2.6.8 and 6.1.1.4'
O O 0.0106 0.0060 'International Tables Vol C Tables 4.2.6.8 and 6.1.1.4'

loop_
_geom_angle_atom_site_label_1
_geom_angle_atom_site_label_2
_geom_angle_atom_site_label_3
_geom_angle
C2 C1 H1A 109.5
C2 C1 H1B 109.5
H1A C1 H1B 109.5
C2 C1 H1C 109.5
H1A C1 H1C 109.5
H1B C1 H1C 109.5
C1 C2 C3 114.9(4)
C1 C2 H2A 108.5
C3 C2 H2A 108.5
C1 C2 H2B 108.5
C3 C2 H2B 108.5
H2A C2 H2B 107.5
C4 C3 C2 112.8(3)
C4 C3 H3A 109.0
C2 C3 H3A 109.0
C4 C3 H3B 109.0
C2 C3 H3B 109.0
H3A C3 H3B 107.8
N1 C4 C3 112.5(2)
N1 C4 H4A 109.1
C3 C4 H4A 109.1
N1 C4 H4B 109.1
C3 C4 H4B 109.1
H4A C4 H4B 107.8
O1 C5 N1 123.3(2)
O1 C5 C6 130.1(2)
N1 C5 C6 106.6(2)
C15 C6 C7 129.2(2)
C15 C6 C5 124.7(2)
C7 C6 C5 105.9(2)
C8 C7 C13 119.1(2)
C8 C7 C6 134.3(2)
C13 C7 C6 106.6(2)
C7 C8 C9 120.3(3)
C7 C8 H8 119.8
C9 C8 H8 119.8
C11 C9 C8 118.2(3)
C11 C9 C10 121.2(3)
C8 C9 C10 120.6(3)
C9 C10 H10A 109.5
C9 C10 H10B 109.5
H10A C10 H10B 109.5
C9 C10 H10C 109.5
H10A C10 H10C 109.5
H10B C10 H10C 109.5
C12 C11 C9 122.9(3)
C12 C11 H11 118.6
C9 C11 H11 118.6
C11 C12 C13 118.0(3)
C11 C12 H12 121.0
C13 C12 H12 121.0
C12 C13 N1 128.6(3)
C12 C13 C7 121.5(3)
N1 C13 C7 109.9(2)
C21 C14 C15 127.8(2)
C21 C14 H14 116.1
C15 C14 H14 116.1
C6 C15 C14 123.3(2)
C6 C15 C16 117.1(2)
C14 C15 C16 119.46(19)
O2 C16 O3 124.5(2)
O2 C16 C15 123.4(2)
O3 C16 C15 112.09(19)
O3 C17 H17A 109.5
O3 C17 H17B 109.5
H17A C17 H17B 109.5
O3 C17 H17C 109.5
H17A C17 H17C 109.5
H17B C17 H17C 109.5
N2 C18 C19 104.7(2)
N2 C18 H18A 110.8
C19 C18 H18A 110.8
N2 C18 H18B 110.8
C19 C18 H18B 110.8
H18A C18 H18B 108.9
C18 C19 C20 106.9(2)
C18 C19 H19A 110.3
C20 C19 H19A 110.3
C18 C19 H19B 110.3
C20 C19 H19B 110.3
H19A C19 H19B 108.6
C21 C20 C19 106.0(2)
C21 C20 H20A 110.5
C19 C20 H20A 110.5
C21 C20 H20B 110.5
C19 C20 H20B 110.5
H20A C20 H20B 108.7
C14 C21 N2 122.6(2)
C14 C21 C20 130.3(2)
N2 C21 C20 107.16(19)
C23 C22 N2 126.6(2)
C23 C22 H22 116.7
N2 C22 H22 116.7
C22 C23 C24 121.5(3)
C22 C23 H23 119.3
C24 C23 H23 119.3
O4 C24 O5 121.3(3)
O4 C24 C23 126.6(3)
O5 C24 C23 112.1(3)
O5 C25 H25A 109.5
O5 C25 H25B 109.5
H25A C25 H25B 109.5
O5 C25 H25C 109.5
H25A C25 H25C 109.5
H25B C25 H25C 109.5
C5 N1 C13 111.1(2)
C5 N1 C4 123.4(2)
C13 N1 C4 125.4(2)
C22 N2 C21 126.4(2)
C22 N2 C18 120.4(2)
C21 N2 C18 113.1(2)
C16 O3 C17 117.36(19)
C24 O5 C25 117.6(3)

loop_
_geom_bond_atom_site_label_1
_geom_bond_atom_site_label_2
_geom_bond_distance
C1 C2 1.414(5)
C1 H1A 0.9600
C1 H1B 0.9600
C1 H1C 0.9600
C2 C3 1.529(5)
C2 H2A 0.9700
C2 H2B 0.9700
C3 C4 1.510(4)
C3 H3A 0.9700
C3 H3B 0.9700
C4 N1 1.465(3)
C4 H4A 0.9700
C4 H4B 0.9700
C5 O1 1.225(3)
C5 N1 1.374(3)
C5 C6 1.495(3)
C6 C15 1.369(3)
C6 C7 1.468(3)
C7 C8 1.379(3)
C7 C13 1.404(3)
C8 C9 1.404(3)
C8 H8 0.9300
C9 C11 1.383(4)
C9 C10 1.507(4)
C10 H10A 0.9600
C10 H10B 0.9600
C10 H10C 0.9600
C11 C12 1.373(4)
C11 H11 0.9300
C12 C13 1.376(4)
C12 H12 0.9300
C13 N1 1.392(3)
C14 C21 1.353(3)
C14 C15 1.434(3)
C14 H14 0.9300
C15 C16 1.497(3)
C16 O2 1.205(3)
C16 O3 1.327(3)
C17 O3 1.454(3)
C17 H17A 0.9600
C17 H17B 0.9600
C17 H17C 0.9600
C18 N2 1.464(3)
C18 C19 1.497(4)
C18 H18A 0.9700
C18 H18B 0.9700
C19 C20 1.507(4)
C19 H19A 0.9700
C19 H19B 0.9700
C20 C21 1.499(3)
C20 H20A 0.9700
C20 H20B 0.9700
C21 N2 1.394(3)
C22 C23 1.332(3)
C22 N2 1.355(3)
C22 H22 0.9300
C23 C24 1.440(4)
C23 H23 0.9300
C24 O4 1.183(3)
C24 O5 1.339(3)
C25 O5 1.440(4)
C25 H25A 0.9600
C25 H25B 0.9600
C25 H25C 0.9600
